data_1534507
loop_
_publ_author_name
'Salloum, D.'
'Gautier, R.'
'Gougeon, P.'
'Potel, M.'

_publ_section_title
;
 Syntheses and structural trends of the In(x) Mo15 S19 (0 <= x <= 3.7)
 compounds containing Mo6 and Mo9 clusters
;
_journal_name_full 'Journal of Solid State Chemistry'
_journal_page_first 1672
_journal_page_last 1680
_journal_volume 177
_journal_year 2004
_chemical_formula_sum 'In0.102 Mo15 S19'
_space_group_IT_number 176
_symmetry_space_group_name_Hall '-P 6c'
_symmetry_space_group_name_H-M 'P 63/m'
_cell_angle_alpha 90
_cell_angle_beta 90
_cell_angle_gamma 120
_cell_formula_units_Z 2
_cell_length_a 9.1999
_cell_length_b 9.1999
_cell_length_c 19.0596
_cell_volume 1397.046
_citation_journal_id_ASTM JSSCBI
_cod_data_source_file Salloum_JSSCBI_2004_1200.cif
_cod_data_source_block In0.102Mo15S19
_cod_database_code 1534507

loop_
_symmetry_equiv_pos_as_xyz
x,y,z
x-y,x,z+1/2
-y,x-y,z
-x,-y,z+1/2
-x+y,-x,z
y,-x+y,z+1/2
-x,-y,-z
-x+y,-x,-z-1/2
y,-x+y,-z
x,y,-z-1/2
x-y,x,-z
-y,x-y,-z-1/2

loop_
_atom_site_label
_atom_site_type_symbol
_atom_site_fract_x
_atom_site_fract_y
_atom_site_fract_z
_atom_site_occupancy
_atom_site_U_iso_or_equiv
S3 S 0.30582 -0.03939 -0.25 1 0.0
Mo2 Mo 0.31603 -0.17287 -0.129815 1 0.0
In1 In -0.0444 -0.2041 -0.25 0.034 0.0
S4 S 0 0 -0.15965 1 0.0
Mo3 Mo 0.15802 -0.34687 -0.25 1 0.0
S1 S 0.31976 0.03226 -0.04744 1 0.0
S5 S 0.6667 0.3333 0.03308 1 0.0
Mo1 Mo 0.17698 0.01741 0.062518 1 0.0
S2 S 0.01182 0.63173 -0.14288 1 0.0
